data_4025341
loop_
_publ_author_name
'Marina Martjuga'
'Dmitry Shabashov'
'Sergey Belyakov'
'Edvards Liepinsh'
'Edgars Suna'

_publ_section_title
;
 Asymmetric Synthesis of 1,3-Diamines by Diastereoselective Reduction of
 Enantiopure N-tert-Butanesulfinylketimines: Unusual Directing Effects of
 the ortho-Substituent
;
_journal_name_full 'Journal of Organic Chemistry'
_journal_page_first 2357
_journal_page_last 2368
_journal_paper_doi 10.1021/jo100173f
_journal_volume 75
_journal_year 2010
_chemical_absolute_configuration rmad
_chemical_formula_moiety 'C22 H25 Cl N2 O S'
_chemical_formula_sum 'C22 H25 Cl N2 O S'
_chemical_formula_weight 400.95
_chemical_name_systematic
; 
 ? 
;
_space_group_IT_number 4
_symmetry_cell_setting monoclinic
_symmetry_space_group_name_Hall 'P 2yb'
_symmetry_space_group_name_H-M 'P 1 21 1'
_atom_sites_solution_hydrogens mixed
_atom_sites_solution_primary direct
_atom_sites_solution_secondary difmap
_audit_creation_method SHELXL-97
_cell_angle_alpha 90.00
_cell_angle_beta 98.277(3)
_cell_angle_gamma 90.00
_cell_formula_units_Z 2
_cell_length_a 5.8283(3)
_cell_length_b 15.6113(9)
_cell_length_c 11.4393(8)
_cell_measurement_reflns_used 1923
_cell_measurement_temperature 223(2)
_cell_measurement_theta_max 27.5
_cell_measurement_theta_min 0.71
_cell_volume 1029.99(11)
_computing_structure_refinement 'SHELXL-97 (Sheldrick, 1997)'
_computing_structure_solution 'SHELXS-97 (Sheldrick, 1990)'
_diffrn_ambient_temperature 223(2)
_diffrn_measured_fraction_theta_full 0.993
_diffrn_measured_fraction_theta_max 0.993
_diffrn_measurement_device_type 'Nonius KappaCCD'
_diffrn_measurement_method 'CCD '
_diffrn_radiation_monochromator graphite
_diffrn_radiation_source 'fine-focus sealed tube'
_diffrn_radiation_type MoK\a
_diffrn_radiation_wavelength 0.71073
_diffrn_reflns_av_R_equivalents 0.0000
_diffrn_reflns_av_sigmaI/netI 0.1041
_diffrn_reflns_limit_h_max 7
_diffrn_reflns_limit_h_min -7
_diffrn_reflns_limit_k_max 20
_diffrn_reflns_limit_k_min -18
_diffrn_reflns_limit_l_max 14
_diffrn_reflns_limit_l_min -14
_diffrn_reflns_number 4357
_diffrn_reflns_theta_full 27.50
_diffrn_reflns_theta_max 27.50
_diffrn_reflns_theta_min 1.80
_exptl_absorpt_coefficient_mu 0.301
_exptl_absorpt_correction_T_max 0.9648
_exptl_absorpt_correction_T_min 0.9231
_exptl_absorpt_correction_type none
_exptl_crystal_colour Colourless
_exptl_crystal_density_diffrn 1.293
_exptl_crystal_density_method 'not measured'
_exptl_crystal_description 'Prism '
_exptl_crystal_F_000 424
_exptl_crystal_size_max 0.27
_exptl_crystal_size_mid 0.21
_exptl_crystal_size_min 0.12
_refine_diff_density_max 0.293
_refine_diff_density_min -0.427
_refine_diff_density_rms 0.076
_refine_ls_abs_structure_details 'Flack H D (1983), Acta Cryst. A39, 876-881'
_refine_ls_abs_structure_Flack -0.09(12)
_refine_ls_extinction_method none
_refine_ls_goodness_of_fit_ref 1.062
_refine_ls_hydrogen_treatment constr
_refine_ls_matrix_type full
_refine_ls_number_parameters 244
_refine_ls_number_reflns 4357
_refine_ls_number_restraints 1
_refine_ls_restrained_S_all 1.062
_refine_ls_R_factor_all 0.1338
_refine_ls_R_factor_gt 0.0672
_refine_ls_shift/su_max 0.019
_refine_ls_shift/su_mean 0.002
_refine_ls_structure_factor_coef Fsqd
_refine_ls_weighting_details 'w=1/[\s^2^(Fo^2^)+(0.0987P)^2^+0.0896P] where P=(Fo^2^+2Fc^2^)/3'
_refine_ls_weighting_scheme calc
_refine_ls_wR_factor_gt 0.1528
_refine_ls_wR_factor_ref 0.1954
_reflns_number_gt 2631
_reflns_number_total 4357
_reflns_threshold_expression >2sigma(I)
_cod_data_source_file jo100173f_si_012.cif
_cod_data_source_block m852
_cod_depositor_comments
;
The following automatic conversions were performed:

'_refine_ls_weighting_scheme' value 'calc
w=1/[\s^2^(Fo^2^)+(0.0987P)^2^+0.0896P] where P=(Fo^2^+2Fc^2^)/3' was
changed to 'calc'. New tag '_refine_ls_weighting_details' was
created. The value of the new tag was set to
'w=1/[\s^2^(Fo^2^)+(0.0987P)^2^+0.0896P] where P=(Fo^2^+2Fc^2^)/3'.

Automatic conversion script
Id: cif_fix_values 3143 2015-03-26 13:38:13Z robertas 
;
_cod_original_sg_symbol_H-M 'P 21 '
_cod_database_code 4025341
_cod_database_fobs_code 4025341

loop_
_symmetry_equiv_pos_as_xyz
'x, y, z'
'-x, y+1/2, -z'

loop_
_atom_site_label
_atom_site_type_symbol
_atom_site_fract_x
_atom_site_fract_y
_atom_site_fract_z
_atom_site_U_iso_or_equiv
_atom_site_adp_type
_atom_site_occupancy
_atom_site_calc_flag
_atom_site_refinement_flags
_atom_site_disorder_assembly
_atom_site_disorder_group
Cl27 Cl 0.0298(2) 0.22182(9) 0.43864(14) 0.0628(5) Uani 1 d . . .
S11 S -0.8458(2) 0.58675(9) 0.30640(15) 0.0575(5) Uani 1 d . . .
C20 C -0.3392(7) 0.5030(3) 0.7534(4) 0.0370(11) Uani 1 d . . .
C26 C -0.6517(8) 0.4431(3) 0.6138(4) 0.0364(11) Uani 1 d . . .
H26 H -0.7978 0.4140 0.5969 0.044 Uiso 1 d R . .
C18 C -0.3287(8) 0.5121(3) 0.5455(4) 0.0430(12) Uani 1 d . . .
H18 H -0.2548 0.5326 0.4811 0.052 Uiso 1 d R . .
C3 C -0.3250(9) 0.3332(4) 0.4046(5) 0.0419(12) Uani 1 d . . .
H3 H -0.2423 0.3630 0.4711 0.050 Uiso 1 d R . .
C13 C -0.7086(9) 0.6798(4) 0.2452(4) 0.0453(13) Uani 1 d . . .
C25 C -0.5573(7) 0.4603(3) 0.7329(4) 0.0366(11) Uani 1 d . . .
C17 C -0.5425(8) 0.4666(3) 0.5212(4) 0.0392(12) Uani 1 d . . .
N7 N -0.8510(8) 0.3576(3) 0.1851(4) 0.0491(12) Uani 1 d . . .
H7 H -0.9083 0.4106 0.2122 0.059 Uiso 1 d R . .
C2 C -0.5320(9) 0.3666(3) 0.3476(4) 0.0387(12) Uani 1 d . . .
C14 C -0.5045(9) 0.7054(4) 0.3360(6) 0.0584(15) Uani 1 d . . .
H14A H -0.4269 0.7538 0.3078 0.070 Uiso 1 d R . .
H14B H -0.3992 0.6579 0.3479 0.070 Uiso 1 d R . .
H14C H -0.5565 0.7199 0.4094 0.070 Uiso 1 d R . .
C5 C -0.3455(10) 0.2163(4) 0.2670(5) 0.0542(15) Uani 1 d . . .
H5 H -0.2811 0.1645 0.2402 0.065 Uiso 1 d R . .
C1 C -0.6469(9) 0.3251(3) 0.2434(4) 0.0405(12) Uani 1 d . . .
C19 C -0.2306(8) 0.5280(3) 0.6581(5) 0.0427(13) Uani 1 d . . .
H19 H -0.0840 0.5571 0.6721 0.051 Uiso 1 d R . .
N10 N -0.6267(7) 0.5184(3) 0.3147(4) 0.0449(10) Uani 1 d . . .
H10 H -0.5014 0.5289 0.2705 0.054 Uiso 1 d R . .
C21 C -0.2424(9) 0.5197(4) 0.8733(5) 0.0476(13) Uani 1 d . . .
H21 H -0.0965 0.5489 0.8911 0.057 Uiso 1 d R . .
C4 C -0.2324(9) 0.2592(4) 0.3647(5) 0.0430(12) Uani 1 d . . .
C24 C -0.6675(9) 0.4358(4) 0.8283(4) 0.0508(14) Uani 1 d . . .
H24 H -0.8132 0.4061 0.8150 0.061 Uiso 1 d R . .
C22 C -0.3545(10) 0.4961(4) 0.9638(5) 0.0546(15) Uani 1 d . . .
H22 H -0.2893 0.5051 1.0515 0.066 Uiso 1 d R . .
C9 C -0.6408(8) 0.4452(3) 0.3961(4) 0.0392(11) Uani 1 d . . .
H9 H -0.8028 0.4347 0.3972 0.047 Uiso 1 d R . .
C23 C -0.5703(10) 0.4543(5) 0.9410(5) 0.0647(18) Uani 1 d . . .
H23 H -0.6481 0.4378 1.0061 0.078 Uiso 1 d R . .
C6 C -0.5515(10) 0.2491(4) 0.2076(5) 0.0495(14) Uani 1 d . . .
H6 H -0.6327 0.2201 0.1399 0.059 Uiso 1 d R . .
C15 C -0.8940(9) 0.7490(4) 0.2337(5) 0.0538(14) Uani 1 d . . .
H15A H -0.8342 0.7998 0.2016 0.065 Uiso 1 d R . .
H15B H -0.9371 0.7617 0.3098 0.065 Uiso 1 d R . .
H15C H -1.0277 0.7294 0.1817 0.065 Uiso 1 d R . .
C8 C -0.9774(12) 0.3125(5) 0.0851(5) 0.0689(18) Uani 1 d . . .
H8A H -1.1166 0.3429 0.0550 0.083 Uiso 1 d R . .
H8B H -1.0167 0.2563 0.1100 0.083 Uiso 1 d R . .
H8C H -0.8806 0.3076 0.0243 0.083 Uiso 1 d R . .
O12 O -1.0324(12) 0.5577(3) 0.2140(9) 0.095(4) Uani 1 d . . .
C16 C -0.6348(17) 0.6616(6) 0.1260(6) 0.109(4) Uani 1 d . . .
H16A H -0.5643 0.7110 0.0962 0.130 Uiso 1 d R . .
H16B H -0.7707 0.6460 0.0725 0.130 Uiso 1 d R . .
H16C H -0.5268 0.6148 0.1333 0.130 Uiso 1 d R . .

loop_
_atom_site_aniso_label
_atom_site_aniso_U_11
_atom_site_aniso_U_22
_atom_site_aniso_U_33
_atom_site_aniso_U_23
_atom_site_aniso_U_13
_atom_site_aniso_U_12
Cl27 0.0570(8) 0.0549(10) 0.0780(10) 0.0050(8) 0.0148(7) 0.0233(7)
S11 0.0393(7) 0.0339(7) 0.0915(12) 0.0023(8) -0.0175(6) 0.0015(6)
C20 0.036(2) 0.024(3) 0.050(3) -0.004(2) 0.003(2) 0.002(2)
C26 0.031(2) 0.041(3) 0.037(3) -0.004(2) 0.006(2) 0.005(2)
C18 0.045(3) 0.039(3) 0.046(3) 0.006(3) 0.007(2) 0.001(2)
C3 0.050(3) 0.034(3) 0.041(3) 0.002(2) 0.006(2) 0.009(2)
C13 0.060(3) 0.037(3) 0.038(3) 0.002(2) 0.003(2) 0.010(2)
C25 0.033(2) 0.035(3) 0.041(3) -0.007(2) 0.006(2) 0.004(2)
C17 0.044(3) 0.025(3) 0.047(3) -0.002(2) 0.002(2) 0.010(2)
N7 0.057(3) 0.048(3) 0.039(3) -0.005(2) -0.002(2) 0.005(2)
C2 0.047(3) 0.033(3) 0.036(3) 0.004(2) 0.008(2) 0.005(2)
C14 0.035(3) 0.047(4) 0.093(4) 0.014(3) 0.008(3) 0.001(2)
C5 0.067(4) 0.039(3) 0.061(4) -0.001(3) 0.023(3) 0.011(3)
C1 0.054(3) 0.035(3) 0.034(3) -0.001(2) 0.007(2) 0.000(2)
C19 0.037(3) 0.036(3) 0.054(4) 0.001(2) 0.005(2) -0.006(2)
N10 0.047(2) 0.036(3) 0.053(3) 0.007(2) 0.0109(19) 0.0163(19)
C21 0.039(3) 0.043(3) 0.057(4) -0.011(3) -0.005(2) 0.009(2)
C4 0.049(3) 0.034(3) 0.049(3) 0.003(3) 0.017(2) 0.007(2)
C24 0.046(3) 0.070(4) 0.039(3) -0.012(3) 0.015(2) -0.011(3)
C22 0.059(3) 0.068(4) 0.036(3) -0.010(3) 0.003(3) 0.013(3)
C9 0.043(3) 0.032(3) 0.041(3) 0.001(2) 0.001(2) 0.008(2)
C23 0.053(3) 0.092(5) 0.050(4) -0.005(4) 0.011(3) -0.003(3)
C6 0.065(4) 0.044(4) 0.040(3) -0.007(2) 0.009(2) -0.007(3)
C15 0.053(3) 0.039(3) 0.068(4) 0.011(3) 0.002(3) 0.015(3)
C8 0.086(5) 0.065(5) 0.051(4) -0.013(3) -0.005(3) -0.005(3)
O12 0.094(5) 0.051(3) 0.122(9) 0.010(4) -0.047(6) -0.010(3)
C16 0.174(9) 0.110(7) 0.045(4) 0.019(4) 0.028(4) 0.088(7)

loop_
_atom_type_symbol
_atom_type_description
_atom_type_scat_dispersion_real
_atom_type_scat_dispersion_imag
_atom_type_scat_source
C C 0.0033 0.0016 'International Tables Vol C Tables 4.2.6.8 and 6.1.1.4'
H H 0.0000 0.0000 'International Tables Vol C Tables 4.2.6.8 and 6.1.1.4'
Cl Cl 0.1484 0.1585 'International Tables Vol C Tables 4.2.6.8 and 6.1.1.4'
N N 0.0061 0.0033 'International Tables Vol C Tables 4.2.6.8 and 6.1.1.4'
O O 0.0106 0.0060 'International Tables Vol C Tables 4.2.6.8 and 6.1.1.4'
S S 0.1246 0.1234 'International Tables Vol C Tables 4.2.6.8 and 6.1.1.4'

loop_
_geom_angle_atom_site_label_1
_geom_angle_atom_site_label_2
_geom_angle_atom_site_label_3
_geom_angle
_geom_angle_site_symmetry_1
_geom_angle_site_symmetry_3
_geom_angle_publ_flag
O12 S11 N10 109.0(3) . . ?
O12 S11 C13 106.6(4) . . ?
N10 S11 C13 99.0(2) . . ?
C19 C20 C21 122.6(4) . . ?
C19 C20 C25 119.8(4) . . ?
C21 C20 C25 117.6(4) . . ?
C17 C26 C25 122.3(4) . . ?
C17 C26 H26 118.2 . . ?
C25 C26 H26 119.5 . . ?
C19 C18 C17 120.9(4) . . ?
C19 C18 H18 119.6 . . ?
C17 C18 H18 119.5 . . ?
C4 C3 C2 120.9(5) . . ?
C4 C3 H3 119.5 . . ?
C2 C3 H3 119.6 . . ?
C14 C13 C15 110.4(5) . . ?
C14 C13 C16 111.7(6) . . ?
C15 C13 C16 110.3(5) . . ?
C14 C13 S11 106.7(4) . . ?
C15 C13 S11 104.5(4) . . ?
C16 C13 S11 112.9(5) . . ?
C24 C25 C26 122.7(4) . . ?
C24 C25 C20 119.9(4) . . ?
C26 C25 C20 117.4(4) . . ?
C26 C17 C18 118.4(5) . . ?
C26 C17 C9 121.6(4) . . ?
C18 C17 C9 120.0(4) . . ?
C1 N7 C8 120.6(5) . . ?
C1 N7 H7 118.6 . . ?
C8 N7 H7 120.8 . . ?
C3 C2 C1 119.4(4) . . ?
C3 C2 C9 120.7(5) . . ?
C1 C2 C9 119.9(4) . . ?
C13 C14 H14A 109.8 . . ?
C13 C14 H14B 108.4 . . ?
H14A C14 H14B 109.5 . . ?
C13 C14 H14C 110.3 . . ?
H14A C14 H14C 109.5 . . ?
H14B C14 H14C 109.5 . . ?
C4 C5 C6 119.5(5) . . ?
C4 C5 H5 120.1 . . ?
C6 C5 H5 120.3 . . ?
N7 C1 C6 121.6(5) . . ?
N7 C1 C2 120.3(4) . . ?
C6 C1 C2 118.0(5) . . ?
C18 C19 C20 121.1(4) . . ?
C18 C19 H19 119.3 . . ?
C20 C19 H19 119.7 . . ?
C9 N10 S11 114.8(3) . . ?
C9 N10 H10 125.3 . . ?
S11 N10 H10 119.9 . . ?
C22 C21 C20 121.1(5) . . ?
C22 C21 H21 118.6 . . ?
C20 C21 H21 120.3 . . ?
C3 C4 C5 120.6(5) . . ?
C3 C4 Cl27 118.6(4) . . ?
C5 C4 Cl27 120.8(4) . . ?
C23 C24 C25 120.4(5) . . ?
C23 C24 H24 119.3 . . ?
C25 C24 H24 120.3 . . ?
C21 C22 C23 120.2(5) . . ?
C21 C22 H22 123.8 . . ?
C23 C22 H22 116.0 . . ?
N10 C9 C17 112.2(4) . . ?
N10 C9 C2 109.1(4) . . ?
C17 C9 C2 113.9(4) . . ?
N10 C9 H9 106.4 . . ?
C17 C9 H9 105.5 . . ?
C2 C9 H9 109.2 . . ?
C24 C23 C22 120.8(5) . . ?
C24 C23 H23 119.9 . . ?
C22 C23 H23 119.3 . . ?
C1 C6 C5 121.5(5) . . ?
C1 C6 H6 117.8 . . ?
C5 C6 H6 120.7 . . ?
C13 C15 H15A 109.1 . . ?
C13 C15 H15B 110.1 . . ?
H15A C15 H15B 109.5 . . ?
C13 C15 H15C 109.3 . . ?
H15A C15 H15C 109.5 . . ?
H15B C15 H15C 109.5 . . ?
N7 C8 H8A 110.4 . . ?
N7 C8 H8B 109.0 . . ?
H8A C8 H8B 109.5 . . ?
N7 C8 H8C 109.0 . . ?
H8A C8 H8C 109.5 . . ?
H8B C8 H8C 109.5 . . ?
C13 C16 H16A 111.2 . . ?
C13 C16 H16B 107.8 . . ?
H16A C16 H16B 109.5 . . ?
C13 C16 H16C 109.4 . . ?
H16A C16 H16C 109.5 . . ?
H16B C16 H16C 109.5 . . ?

loop_
_geom_bond_atom_site_label_1
_geom_bond_atom_site_label_2
_geom_bond_distance
_geom_bond_site_symmetry_2
_geom_bond_publ_flag
Cl27 C4 1.738(5) . ?
S11 O12 1.475(5) . ?
S11 N10 1.657(4) . ?
S11 C13 1.844(6) . ?
C20 C19 1.393(7) . ?
C20 C21 1.430(7) . ?
C20 C25 1.425(6) . ?
C26 C17 1.362(7) . ?
C26 C25 1.420(7) . ?
C26 H26 0.9600 . ?
C18 C19 1.355(7) . ?
C18 C17 1.426(7) . ?
C18 H18 0.9600 . ?
C3 C4 1.380(7) . ?
C3 C2 1.388(7) . ?
C3 H3 0.9601 . ?
C13 C14 1.516(8) . ?
C13 C15 1.521(7) . ?
C13 C16 1.514(8) . ?
C25 C24 1.397(7) . ?
C17 C9 1.500(7) . ?
N7 C1 1.374(7) . ?
N7 C8 1.451(7) . ?
N7 H7 0.9600 . ?
C2 C1 1.435(7) . ?
C2 C9 1.522(7) . ?
C14 H14A 0.9601 . ?
C14 H14B 0.9600 . ?
C14 H14C 0.9599 . ?
C5 C4 1.386(8) . ?
C5 C6 1.390(8) . ?
C5 H5 0.9600 . ?
C1 C6 1.396(8) . ?
C19 H19 0.9601 . ?
N10 C9 1.484(7) . ?
N10 H10 0.9600 . ?
C21 C22 1.352(8) . ?
C21 H21 0.9601 . ?
C24 C23 1.362(7) . ?
C24 H24 0.9600 . ?
C22 C23 1.408(8) . ?
C22 H22 1.0300 . ?
C9 H9 0.9601 . ?
C23 H23 0.9599 . ?
C6 H6 0.9600 . ?
C15 H15A 0.9601 . ?
C15 H15B 0.9600 . ?
C15 H15C 0.9601 . ?
C8 H8A 0.9601 . ?
C8 H8B 0.9600 . ?
C8 H8C 0.9600 . ?
C16 H16A 0.9600 . ?
C16 H16B 0.9601 . ?
C16 H16C 0.9601 . ?
